data_2213200
loop_
_publ_author_name
'Liu, Jun-Xi'
'Di, Duo-Long'
'Li, Chen'
' Huang, Xin-Yi'

_publ_section_title
;
 Regiolone from the pericarps of <i>Juglans regia</i> L.
;
_journal_coeditor_code CF2098
_journal_issue 5
_journal_name_full 'Acta Crystallographica Section E'
_journal_page_first o2713
_journal_page_last o2714
_journal_paper_doi 10.1107/S1600536807019976
_journal_volume 63
_journal_year 2007
_chemical_formula_iupac 'C10 H10 O3'
_chemical_formula_moiety 'C10 H10 O3'
_chemical_formula_sum 'C10 H10 O3'
_chemical_formula_weight 178.18
_chemical_melting_point 366
_chemical_name_common regiolone
_chemical_name_systematic
;
(4RS)-4,8-Dihydroxy-3,4-dihydronaphthalen-1(2H)-one
;
_space_group_IT_number 14
_symmetry_cell_setting monoclinic
_symmetry_space_group_name_Hall '-P 2ybc'
_symmetry_space_group_name_H-M 'P 1 21/c 1'
_atom_sites_solution_hydrogens geom
_atom_sites_solution_primary direct
_atom_sites_solution_secondary difmap
_cell_angle_alpha 90.00
_cell_angle_beta 109.4270(10)
_cell_angle_gamma 90.00
_cell_formula_units_Z 8
_cell_length_a 12.4859(3)
_cell_length_b 16.6010(5)
_cell_length_c 8.7947(2)
_cell_measurement_reflns_used 1898
_cell_measurement_temperature 294(2)
_cell_measurement_theta_max 21.92
_cell_measurement_theta_min 2.45
_cell_volume 1719.16(8)
_computing_cell_refinement 'SAINT (Bruker, 1998)'
_computing_data_collection 'SMART (Bruker, 1998)'
_computing_data_reduction SAINT
_computing_molecular_graphics 'SHELXTL (Sheldrick, 1997b)'
_computing_publication_material SHELXTL
_computing_structure_refinement 'SHELXL97 (Sheldrick, 1997a)'
_computing_structure_solution 'SHELXS97 (Sheldrick, 1997a)'
_diffrn_ambient_temperature 294(2)
_diffrn_measured_fraction_theta_full 0.999
_diffrn_measured_fraction_theta_max 0.999
_diffrn_measurement_device_type 'Bruker SMART CCD'
_diffrn_measurement_method '\f and \w'
_diffrn_radiation_monochromator graphite
_diffrn_radiation_source 'fine-focus sealed tube'
_diffrn_radiation_type MoK\a
_diffrn_radiation_wavelength 0.71073
_diffrn_reflns_av_R_equivalents 0.0514
_diffrn_reflns_av_sigmaI/netI 0.0590
_diffrn_reflns_limit_h_max 13
_diffrn_reflns_limit_h_min -15
_diffrn_reflns_limit_k_max 20
_diffrn_reflns_limit_k_min -11
_diffrn_reflns_limit_l_max 10
_diffrn_reflns_limit_l_min -10
_diffrn_reflns_number 9127
_diffrn_reflns_theta_full 25.50
_diffrn_reflns_theta_max 25.50
_diffrn_reflns_theta_min 1.73
_diffrn_standards_number 0
_exptl_absorpt_coefficient_mu 0.102
_exptl_absorpt_correction_T_max 0.981
_exptl_absorpt_correction_T_min 0.975
_exptl_absorpt_correction_type multi-scan
_exptl_absorpt_process_details '(SADABS; Sheldrick, 1996)'
_exptl_crystal_colour colourless
_exptl_crystal_density_diffrn 1.377
_exptl_crystal_density_method 'not measured'
_exptl_crystal_description block
_exptl_crystal_F_000 752
_exptl_crystal_size_max 0.25
_exptl_crystal_size_mid 0.20
_exptl_crystal_size_min 0.19
_refine_diff_density_max 0.178
_refine_diff_density_min -0.133
_refine_ls_extinction_coef 0.0055(5)
_refine_ls_extinction_expression Fc^*^=kFc[1+0.001xFc^2^\l^3^/sin(2\q)]^-1/4^
_refine_ls_extinction_method SHELXL97
_refine_ls_goodness_of_fit_ref 1.115
_refine_ls_hydrogen_treatment constr
_refine_ls_matrix_type full
_refine_ls_number_parameters 240
_refine_ls_number_reflns 3207
_refine_ls_number_restraints 0
_refine_ls_restrained_S_all 1.115
_refine_ls_R_factor_all 0.0780
_refine_ls_R_factor_gt 0.0402
_refine_ls_shift/su_max 0.001
_refine_ls_shift/su_mean 0.000
_refine_ls_structure_factor_coef Fsqd
_refine_ls_weighting_details 'calc w=1/[\s^2^(Fo^2^)]'
_refine_ls_weighting_scheme calc
_refine_ls_wR_factor_gt 0.0578
_refine_ls_wR_factor_ref 0.0628
_reflns_number_gt 1870
_reflns_number_total 3207
_reflns_threshold_expression I>2\s(I)
_cod_data_source_file cf2098.cif
_cod_data_source_block I
_cod_original_sg_symbol_H-M 'P 21/c'
_cod_database_code 2213200
_cod_database_fobs_code 2213200

loop_
_symmetry_equiv_pos_as_xyz
'x, y, z'
'-x, y+1/2, -z+1/2'
'-x, -y, -z'
'x, -y-1/2, z-1/2'

loop_
_atom_site_type_symbol
_atom_site_label
_atom_site_fract_x
_atom_site_fract_y
_atom_site_fract_z
_atom_site_U_iso_or_equiv
_atom_site_adp_type
_atom_site_calc_flag
_atom_site_refinement_flags
_atom_site_occupancy
C C1 1.11903(16) 0.03247(11) 0.2624(2) 0.0494(5) Uani d . 1
C C2 1.16782(14) 0.11003(10) 0.3375(2) 0.0600(6) Uani d . 1
H H2B 1.2155 0.1318 0.2799 0.072 Uiso calc R 1
H H2A 1.2157 0.1001 0.4479 0.072 Uiso calc R 1
C C3 1.07816(14) 0.17265(11) 0.3376(2) 0.0582(6) Uani d . 1
H H3B 1.1146 0.2194 0.3995 0.070 Uiso calc R 1
H H3A 1.0380 0.1899 0.2280 0.070 Uiso calc R 1
C C4 0.99501(14) 0.13682(10) 0.4105(2) 0.0489(5) Uani d . 1
H H4 1.0382 0.1208 0.5212 0.059 Uiso calc R 1
C C5 0.83172(15) 0.04039(12) 0.3101(2) 0.0579(6) Uani d . 1
H H5 0.7912 0.0720 0.3594 0.069 Uiso calc R 1
C C6 0.78244(17) -0.02860(14) 0.2255(3) 0.0698(7) Uani d . 1
H H6 0.7082 -0.0417 0.2166 0.084 Uiso calc R 1
C C7 0.84082(19) -0.07753(12) 0.1550(2) 0.0679(6) Uani d . 1
H H7 0.8066 -0.1233 0.0986 0.082 Uiso calc R 1
C C8 0.95137(18) -0.05798(12) 0.1688(2) 0.0556(5) Uani d . 1
C C9 1.00230(15) 0.01178(10) 0.2502(2) 0.0420(5) Uani d . 1
C C10 0.94057(14) 0.06172(10) 0.3207(2) 0.0417(5) Uani d . 1
C C1' 0.50924(15) 0.33520(11) 0.2880(2) 0.0499(5) Uani d . 1
C C2' 0.60406(15) 0.38816(10) 0.3844(2) 0.0553(5) Uani d . 1
H H2C 0.5843 0.4116 0.4725 0.066 Uiso calc R 1
H H2D 0.6133 0.4319 0.3165 0.066 Uiso calc R 1
C C3' 0.71667(14) 0.34340(10) 0.4530(2) 0.0502(5) Uani d . 1
H H3D 0.7424 0.3258 0.3658 0.060 Uiso calc R 1
H H3C 0.7737 0.3791 0.5222 0.060 Uiso calc R 1
C C4' 0.70144(14) 0.27182(10) 0.5478(2) 0.0443(5) Uani d . 1
H H4C 0.6716 0.2923 0.6302 0.053 Uiso calc R 1
C C5' 0.61961(14) 0.13352(10) 0.4644(2) 0.0487(5) Uani d . 1
H H5C 0.6800 0.1116 0.5471 0.058 Uiso calc R 1
C C6' 0.53739(16) 0.08325(11) 0.3644(2) 0.0582(6) Uani d . 1
H H6C 0.5440 0.0278 0.3800 0.070 Uiso calc R 1
C C7' 0.44667(16) 0.11384(11) 0.2433(2) 0.0623(6) Uani d . 1
H H7C 0.3922 0.0792 0.1775 0.075 Uiso calc R 1
C C8' 0.43592(15) 0.19604(12) 0.2186(2) 0.0542(5) Uani d . 1
C C9' 0.51917(14) 0.24807(10) 0.3169(2) 0.0411(5) Uani d . 1
C C10' 0.61217(13) 0.21565(10) 0.4418(2) 0.0385(4) Uani d . 1
O O1 1.17819(10) -0.01389(8) 0.21361(16) 0.0727(4) Uani d . 1
O O2 0.91278(11) 0.19482(8) 0.41893(14) 0.0598(4) Uani d . 1
H H2' 0.8864 0.2176 0.3316 0.090 Uiso calc R 1
O O3 1.00584(12) -0.10813(8) 0.09856(19) 0.0824(5) Uani d . 1
H H3' 1.0724 -0.0942 0.1220 0.124 Uiso calc R 1
O O1' 0.42507(10) 0.36507(7) 0.18597(16) 0.0723(4) Uani d . 1
O O2' 0.80482(9) 0.23170(7) 0.63104(13) 0.0509(3) Uani d . 1
H H2E 0.8352 0.2170 0.5663 0.076 Uiso calc R 1
O O3' 0.34504(11) 0.22366(7) 0.09916(19) 0.0860(5) Uani d . 1
H H3E 0.3475 0.2730 0.0964 0.129 Uiso calc R 1

loop_
_atom_site_aniso_label
_atom_site_aniso_U_11
_atom_site_aniso_U_22
_atom_site_aniso_U_33
_atom_site_aniso_U_12
_atom_site_aniso_U_13
_atom_site_aniso_U_23
C1 0.0455(13) 0.0557(14) 0.0466(13) 0.0101(11) 0.0150(10) 0.0083(10)
C2 0.0400(12) 0.0630(15) 0.0796(16) -0.0019(11) 0.0233(11) -0.0012(11)
C3 0.0540(13) 0.0501(13) 0.0726(15) -0.0037(10) 0.0237(12) -0.0044(10)
C4 0.0451(12) 0.0550(13) 0.0476(13) 0.0145(10) 0.0166(10) 0.0062(10)
C5 0.0418(13) 0.0686(16) 0.0649(15) 0.0040(11) 0.0201(11) 0.0183(11)
C6 0.0443(14) 0.0820(18) 0.0731(17) -0.0165(13) 0.0061(12) 0.0297(13)
C7 0.0695(17) 0.0591(16) 0.0606(16) -0.0156(13) 0.0021(13) 0.0098(11)
C8 0.0626(15) 0.0513(14) 0.0475(14) 0.0018(12) 0.0110(12) 0.0037(10)
C9 0.0419(12) 0.0434(12) 0.0389(12) 0.0030(9) 0.0111(10) 0.0070(9)
C10 0.0366(11) 0.0482(12) 0.0389(12) 0.0036(9) 0.0107(9) 0.0115(9)
C1' 0.0432(12) 0.0463(13) 0.0653(14) 0.0070(10) 0.0246(11) 0.0007(10)
C2' 0.0635(14) 0.0360(12) 0.0680(15) 0.0013(10) 0.0237(12) -0.0058(9)
C3' 0.0510(12) 0.0488(12) 0.0498(13) -0.0096(10) 0.0154(10) -0.0056(9)
C4' 0.0406(11) 0.0479(12) 0.0467(12) 0.0015(9) 0.0176(10) -0.0027(9)
C5' 0.0478(12) 0.0441(13) 0.0560(13) 0.0038(10) 0.0196(10) 0.0068(9)
C6' 0.0590(14) 0.0373(12) 0.0824(17) -0.0040(11) 0.0290(13) -0.0006(11)
C7' 0.0473(13) 0.0488(14) 0.0868(17) -0.0126(11) 0.0170(12) -0.0135(11)
C8' 0.0342(11) 0.0519(14) 0.0708(15) 0.0017(10) 0.0100(11) -0.0006(11)
C9' 0.0347(11) 0.0361(11) 0.0559(13) 0.0002(9) 0.0195(10) -0.0026(9)
C10' 0.0355(11) 0.0403(12) 0.0443(12) -0.0003(9) 0.0194(9) -0.0013(9)
O1 0.0620(10) 0.0724(10) 0.0916(12) 0.0213(8) 0.0361(9) -0.0015(8)
O2 0.0663(9) 0.0671(10) 0.0516(9) 0.0270(7) 0.0270(8) 0.0087(7)
O3 0.0992(12) 0.0615(10) 0.0835(12) 0.0065(9) 0.0264(11) -0.0178(8)
O1' 0.0508(9) 0.0579(10) 0.0975(12) 0.0164(7) 0.0105(8) 0.0121(8)
O2' 0.0442(8) 0.0670(9) 0.0402(8) 0.0031(6) 0.0122(6) -0.0032(6)
O3' 0.0469(9) 0.0702(11) 0.1117(13) -0.0011(8) -0.0127(9) 0.0009(9)

loop_
_atom_type_symbol
_atom_type_description
_atom_type_scat_dispersion_real
_atom_type_scat_dispersion_imag
_atom_type_scat_source
C C 0.0033 0.0016 'International Tables Vol C Tables 4.2.6.8 and 6.1.1.4'
H H 0.0000 0.0000 'International Tables Vol C Tables 4.2.6.8 and 6.1.1.4'
O O 0.0106 0.0060 'International Tables Vol C Tables 4.2.6.8 and 6.1.1.4'

loop_
_geom_angle_atom_site_label_1
_geom_angle_atom_site_label_2
_geom_angle_atom_site_label_3
_geom_angle
O1 C1 C9 121.48(18)
O1 C1 C2 119.35(17)
C9 C1 C2 119.17(16)
C1 C2 C3 113.49(15)
C1 C2 H2B 108.9
C3 C2 H2B 108.9
C1 C2 H2A 108.9
C3 C2 H2A 108.9
H2B C2 H2A 107.7
C4 C3 C2 109.82(15)
C4 C3 H3B 109.7
C2 C3 H3B 109.7
C4 C3 H3A 109.7
C2 C3 H3A 109.7
H3B C3 H3A 108.2
O2 C4 C10 112.18(14)
O2 C4 C3 111.35(14)
C10 C4 C3 110.85(15)
O2 C4 H4 107.4
C10 C4 H4 107.4
C3 C4 H4 107.4
C10 C5 C6 119.88(19)
C10 C5 H5 120.1
C6 C5 H5 120.1
C7 C6 C5 121.5(2)
C7 C6 H6 119.2
C5 C6 H6 119.2
C6 C7 C8 119.1(2)
C6 C7 H7 120.4
C8 C7 H7 120.4
O3 C8 C7 117.09(19)
O3 C8 C9 122.23(19)
C7 C8 C9 120.7(2)
C8 C9 C10 119.37(18)
C8 C9 C1 120.22(18)
C10 C9 C1 120.40(17)
C5 C10 C9 119.41(17)
C5 C10 C4 120.65(17)
C9 C10 C4 119.93(15)
O1' C1' C9' 121.58(17)
O1' C1' C2' 119.90(17)
C9' C1' C2' 118.52(17)
C1' C2' C3' 112.98(15)
C1' C2' H2C 109.0
C3' C2' H2C 109.0
C1' C2' H2D 109.0
C3' C2' H2D 109.0
H2C C2' H2D 107.8
C4' C3' C2' 109.59(14)
C4' C3' H3D 109.8
C2' C3' H3D 109.8
C4' C3' H3C 109.8
C2' C3' H3C 109.8
H3D C3' H3C 108.2
O2' C4' C3' 113.37(14)
O2' C4' C10' 112.68(14)
C3' C4' C10' 110.46(15)
O2' C4' H4C 106.6
C3' C4' H4C 106.6
C10' C4' H4C 106.6
C10' C5' C6' 120.28(17)
C10' C5' H5C 119.9
C6' C5' H5C 119.9
C7' C6' C5' 121.12(18)
C7' C6' H6C 119.4
C5' C6' H6C 119.4
C6' C7' C8' 120.06(18)
C6' C7' H7C 120.0
C8' C7' H7C 120.0
O3' C8' C7' 118.19(18)
O3' C8' C9' 122.01(17)
C7' C8' C9' 119.80(18)
C8' C9' C10' 119.50(16)
C8' C9' C1' 119.80(17)
C10' C9' C1' 120.70(16)
C5' C10' C9' 119.21(16)
C5' C10' C4' 121.40(16)
C9' C10' C4' 119.39(15)
C4 O2 H2' 109.5
C8 O3 H3' 109.5
C4' O2' H2E 109.5
C8' O3' H3E 109.5

loop_
_geom_bond_atom_site_label_1
_geom_bond_atom_site_label_2
_geom_bond_distance
C1 O1 1.2381(18)
C1 C9 1.466(2)
C1 C2 1.482(2)
C2 C3 1.528(2)
C2 H2B 0.970
C2 H2A 0.970
C3 C4 1.512(2)
C3 H3B 0.970
C3 H3A 0.970
C4 O2 1.4275(17)
C4 C10 1.511(2)
C4 H4 0.980
C5 C10 1.377(2)
C5 C6 1.393(2)
C5 H5 0.930
C6 C7 1.370(2)
C6 H6 0.930
C7 C8 1.383(2)
C7 H7 0.930
C8 O3 1.348(2)
C8 C9 1.398(2)
C9 C10 1.408(2)
C1' O1' 1.2362(18)
C1' C9' 1.467(2)
C1' C2' 1.492(2)
C2' C3' 1.526(2)
C2' H2C 0.970
C2' H2D 0.970
C3' C4' 1.500(2)
C3' H3D 0.970
C3' H3C 0.970
C4' O2' 1.4202(17)
C4' C10' 1.513(2)
C4' H4C 0.980
C5' C10' 1.3765(19)
C5' C6' 1.387(2)
C5' H5C 0.930
C6' C7' 1.369(2)
C6' H6C 0.930
C7' C8' 1.381(2)
C7' H7C 0.930
C8' O3' 1.3446(19)
C8' C9' 1.406(2)
C9' C10' 1.413(2)
O2 H2' 0.820
O3 H3' 0.820
O2' H2E 0.820
O3' H3E 0.820

loop_
_geom_hbond_atom_site_label_D
_geom_hbond_atom_site_label_H
_geom_hbond_atom_site_label_A
_geom_hbond_site_symmetry_A
_geom_hbond_distance_DH
_geom_hbond_distance_HA
_geom_hbond_distance_DA
_geom_hbond_angle_DHA
O2 H2' O2' 4_565 0.82 1.914 2.729(2) 172
O3 H3' O1 . 0.82 1.86 2.581(2) 146
O2' H2E O2 . 0.82 1.89 2.713(2) 178
O3' H3E O1' . 0.82 1.84 2.564(2) 147

loop_
_geom_torsion_atom_site_label_1
_geom_torsion_atom_site_label_2
_geom_torsion_atom_site_label_3
_geom_torsion_atom_site_label_4
_geom_torsion
O1 C1 C2 C3 159.61(17)
C9 C1 C2 C3 -21.4(2)
C1 C2 C3 C4 52.4(2)
C2 C3 C4 O2 177.46(14)
C2 C3 C4 C10 -56.91(19)
C10 C5 C6 C7 1.7(3)
C5 C6 C7 C8 0.2(3)
C6 C7 C8 O3 179.56(19)
C6 C7 C8 C9 -1.5(3)
O3 C8 C9 C10 179.85(16)
C7 C8 C9 C10 1.0(3)
O3 C8 C9 C1 -0.4(3)
C7 C8 C9 C1 -179.23(16)
O1 C1 C9 C8 -6.0(3)
C2 C1 C9 C8 175.03(17)
O1 C1 C9 C10 173.72(17)
C2 C1 C9 C10 -5.2(2)
C6 C5 C10 C9 -2.2(3)
C6 C5 C10 C4 179.35(16)
C8 C9 C10 C5 0.9(3)
C1 C9 C10 C5 -178.89(15)
C8 C9 C10 C4 179.35(15)
C1 C9 C10 C4 -0.4(2)
O2 C4 C10 C5 -24.3(2)
C3 C4 C10 C5 -149.45(15)
O2 C4 C10 C9 157.25(15)
C3 C4 C10 C9 32.1(2)
O1' C1' C2' C3' -157.40(17)
C9' C1' C2' C3' 22.2(2)
C1' C2' C3' C4' -54.4(2)
C2' C3' C4' O2' -173.38(13)
C2' C3' C4' C10' 59.06(19)
C10' C5' C6' C7' -0.9(3)
C5' C6' C7' C8' 0.2(3)
C6' C7' C8' O3' -179.43(18)
C6' C7' C8' C9' 0.8(3)
O3' C8' C9' C10' 179.23(17)
C7' C8' C9' C10' -1.0(3)
O3' C8' C9' C1' -1.3(3)
C7' C8' C9' C1' 178.45(16)
O1' C1' C9' C8' 5.1(3)
C2' C1' C9' C8' -174.53(16)
O1' C1' C9' C10' -175.42(17)
C2' C1' C9' C10' 4.9(2)
C6' C5' C10' C9' 0.7(2)
C6' C5' C10' C4' -179.22(16)
C8' C9' C10' C5' 0.3(2)
C1' C9' C10' C5' -179.21(14)
C8' C9' C10' C4' -179.81(15)
C1' C9' C10' C4' 0.7(2)
O2' C4' C10' C5' 18.7(2)
C3' C4' C10' C5' 146.65(15)
O2' C4' C10' C9' -161.21(14)
C3' C4' C10' C9' -33.3(2)

loop_
_cod_related_entry_id
_cod_related_entry_database
_cod_related_entry_code
1 ChemSpider 8617670
